data_1560199
loop_
_publ_author_name
'Weberg, Alexander B.'
'McCollom, Samuel P.'
'Thierer, Laura M.'
'Gau, Michael R.'
'Carroll, Patrick J.'
'Tomson, Neil C.'

_publ_section_title
;
 Using internal electrostatic fields to manipulate the valence manifolds
 of copper complexes
;
_journal_issue 12
_journal_name_full 'Chemical Science'
_journal_page_first 4395
_journal_page_last 4404
_journal_paper_doi 10.1039/D0SC06364A
_journal_volume 12
_journal_year 2021
_chemical_formula_sum 'C65 H65 Cu F3 N4 O4 P3 S'
_chemical_formula_weight 1211.72
_space_group_crystal_system triclinic
_space_group_IT_number 2
_space_group_name_Hall '-P 1'
_space_group_name_H-M_alt 'P -1'
_atom_sites_solution_hydrogens geom
_atom_sites_solution_primary direct
_audit_creation_method
;
Olex2 1.2
(compiled 2017.08.10 svn.r3458 for OlexSys, GUI svn.r5381)
;
_audit_update_record
;
2020-11-19 deposited with the CCDC.	2021-01-25 downloaded from the CCDC.
;
_cell_angle_alpha 88.365(2)
_cell_angle_beta 83.658(2)
_cell_angle_gamma 83.887(2)
_cell_formula_units_Z 2
_cell_length_a 10.6937(4)
_cell_length_b 10.7364(4)
_cell_length_c 25.1952(10)
_cell_measurement_reflns_used 9895
_cell_measurement_temperature 100
_cell_measurement_theta_max 27.42
_cell_measurement_theta_min 2.53
_cell_volume 2858.25(19)
_computing_cell_refinement 'Bruker SAINT v8.34A'
_computing_data_reduction 'Bruker SAINT v8.34A'
_computing_publication_material 'Olex2 (Dolomanov et al., 2009)'
_computing_structure_refinement 'SHELXL (Sheldrick, 2015)'
_computing_structure_solution 'ShelXS (Sheldrick, 2008)'
_diffrn_ambient_temperature 100
_diffrn_measured_fraction_theta_full 0.992
_diffrn_measured_fraction_theta_max 0.984
_diffrn_measurement_device 'CCD area detector'
_diffrn_measurement_device_type 'Bruker APEXII'
_diffrn_measurement_method '\w and \f scans'
_diffrn_radiation_monochromator graphite
_diffrn_radiation_type MoK\a
_diffrn_radiation_wavelength 0.71073
_diffrn_reflns_av_R_equivalents 0.0567
_diffrn_reflns_av_unetI/netI 0.0524
_diffrn_reflns_Laue_measured_fraction_full 0.992
_diffrn_reflns_Laue_measured_fraction_max 0.984
_diffrn_reflns_limit_h_max 13
_diffrn_reflns_limit_h_min -13
_diffrn_reflns_limit_k_max 13
_diffrn_reflns_limit_k_min -13
_diffrn_reflns_limit_l_max 32
_diffrn_reflns_limit_l_min -32
_diffrn_reflns_number 71105
_diffrn_reflns_point_group_measured_fraction_full 0.992
_diffrn_reflns_point_group_measured_fraction_max 0.984
_diffrn_reflns_theta_full 25.242
_diffrn_reflns_theta_max 27.575
_diffrn_reflns_theta_min 1.627
_exptl_absorpt_coefficient_mu 0.566
_exptl_absorpt_correction_T_max 0.7456
_exptl_absorpt_correction_T_min 0.6583
_exptl_absorpt_correction_type multi-scan
_exptl_absorpt_process_details 'SADABS v2014/4'
_exptl_crystal_colour colourless
_exptl_crystal_density_diffrn 1.408
_exptl_crystal_description plank
_exptl_crystal_F_000 1264
_exptl_crystal_size_max 0.280
_exptl_crystal_size_mid 0.080
_exptl_crystal_size_min 0.050
_refine_ls_extinction_method none
_refine_ls_goodness_of_fit_ref 1.055
_refine_ls_hydrogen_treatment constr
_refine_ls_matrix_type full
_refine_ls_number_parameters 730
_refine_ls_number_reflns 13007
_refine_ls_number_restraints 95
_refine_ls_restrained_S_all 1.053
_refine_ls_R_factor_all 0.0914
_refine_ls_R_factor_gt 0.0651
_refine_ls_shift/su_max 0.000
_refine_ls_shift/su_mean 0.000
_refine_ls_structure_factor_coef Fsqd
_refine_ls_weighting_details 'w=1/[\s^2^(Fo^2^)+(0.0734P)^2^+9.0003P] where P=(Fo^2^+2Fc^2^)/3'
_refine_ls_weighting_scheme calc
_refine_ls_wR_factor_gt 0.1603
_refine_ls_wR_factor_ref 0.1746
_reflns_number_gt 9914
_reflns_number_total 13007
_reflns_threshold_expression 'I > 2\s(I)'
_cod_data_source_file d0sc06364a2.cif
_cod_data_source_block 3190
_cod_depositor_comments 'Adding full bibliography for 1560199--1560203.cif.'
_cod_database_code 1560199
_shelx_shelxl_version_number 2017/1
_shelx_estimated_absorpt_t_min 0.858
_shelx_estimated_absorpt_t_max 0.972

loop_
_space_group_symop_operation_xyz
'x, y, z'
'-x, -y, -z'

loop_
_atom_site_label
_atom_site_type_symbol
_atom_site_fract_x
_atom_site_fract_y
_atom_site_fract_z
_atom_site_U_iso_or_equiv
_atom_site_adp_type
_atom_site_occupancy
_atom_site_site_symmetry_order
_atom_site_calc_flag
_atom_site_refinement_flags_posn
_atom_site_refinement_flags_adp
_atom_site_refinement_flags_occupancy
_atom_site_disorder_assembly
_atom_site_disorder_group
Cu1 Cu 0.22077(4) 0.37510(4) 0.24997(2) 0.01593(12) Uani 1 1 d . . . . .
P1 P 0.12539(8) 0.09797(8) 0.21488(4) 0.01478(19) Uani 1 1 d . . . . .
P2 P 0.52728(8) 0.39316(9) 0.20342(4) 0.01569(19) Uani 1 1 d . . . . .
P3 P 0.09488(8) 0.49061(8) 0.37099(4) 0.01413(19) Uani 1 1 d . . . . .
N1 N 0.1230(3) 0.2452(3) 0.21821(13) 0.0174(6) Uani 1 1 d . . . . .
N2 N 0.3795(3) 0.4274(3) 0.20296(12) 0.0196(6) Uani 1 1 d . . . . .
N3 N 0.1313(3) 0.4940(3) 0.30844(12) 0.0174(6) Uani 1 1 d . . . . .
N4 N 0.1193(3) 0.5085(3) 0.19551(12) 0.0148(6) Uani 1 1 d . . . . .
C1 C 0.0427(4) 0.4316(3) 0.16728(16) 0.0213(8) Uani 1 1 d . . . . .
H1A H 0.091035 0.402546 0.133312 0.028 Uiso 1 1 calc R U . . .
H1B H -0.035355 0.482727 0.158715 0.028 Uiso 1 1 calc R U . . .
C2 C 0.0080(4) 0.3191(3) 0.20171(17) 0.0217(8) Uani 1 1 d . . . . .
H2A H -0.048094 0.348156 0.233844 0.029 Uiso 1 1 calc R U . . .
H2B H -0.038638 0.265286 0.181376 0.029 Uiso 1 1 calc R U . . .
C3 C 0.1227(3) 0.0434(3) 0.14744(15) 0.0186(7) Uani 1 1 d . . . . .
C4 C 0.1675(4) 0.1190(4) 0.10541(17) 0.0307(9) Uani 1 1 d . . . . .
H4 H 0.198752 0.195669 0.112663 0.041 Uiso 1 1 calc R U . . .
C5 C 0.1671(5) 0.0835(5) 0.05307(19) 0.0430(12) Uani 1 1 d . . . . .
H5 H 0.197851 0.135453 0.024479 0.057 Uiso 1 1 calc R U . . .
C6 C 0.1215(5) -0.0284(5) 0.04259(19) 0.0453(13) Uani 1 1 d . . . . .
H6 H 0.120062 -0.052091 0.006643 0.060 Uiso 1 1 calc R U . . .
C7 C 0.0782(4) -0.1055(5) 0.08359(19) 0.0364(11) Uani 1 1 d . . . . .
H7 H 0.048838 -0.182803 0.075963 0.048 Uiso 1 1 calc R U . . .
C8 C 0.0778(4) -0.0696(4) 0.13637(17) 0.0254(8) Uani 1 1 d . . . . .
H8 H 0.046959 -0.122036 0.164802 0.034 Uiso 1 1 calc R U . . .
C9 C -0.0051(3) 0.0307(3) 0.25371(14) 0.0157(7) Uani 1 1 d . . . . .
C10 C 0.0043(4) -0.0057(3) 0.30674(15) 0.0212(8) Uani 1 1 d . . . . .
H10 H 0.081789 -0.002826 0.321574 0.028 Uiso 1 1 calc R U . . .
C11 C -0.0991(4) -0.0462(4) 0.33790(17) 0.0269(9) Uani 1 1 d . . . . .
H11 H -0.091899 -0.071482 0.373976 0.036 Uiso 1 1 calc R U . . .
C12 C -0.2127(4) -0.0501(4) 0.31681(17) 0.0256(8) Uani 1 1 d . . . . .
H12 H -0.283273 -0.078062 0.338368 0.034 Uiso 1 1 calc R U . . .
C13 C -0.2236(4) -0.0133(4) 0.26438(17) 0.0234(8) Uani 1 1 d . . . . .
H13 H -0.301919 -0.014943 0.250083 0.031 Uiso 1 1 calc R U . . .
C14 C -0.1207(4) 0.0260(3) 0.23264(16) 0.0204(8) Uani 1 1 d . . . . .
H14 H -0.128302 0.049969 0.196447 0.027 Uiso 1 1 calc R U . . .
C15 C 0.2651(3) 0.0217(3) 0.24071(15) 0.0180(7) Uani 1 1 d . . . . .
C16 C 0.3274(4) 0.0793(4) 0.27661(15) 0.0218(8) Uani 1 1 d . . . . .
H16 H 0.302239 0.164438 0.285342 0.029 Uiso 1 1 calc R U . . .
C17 C 0.4268(4) 0.0138(4) 0.30019(16) 0.0278(9) Uani 1 1 d . . . . .
H17 H 0.469405 0.053950 0.324962 0.037 Uiso 1 1 calc R U . . .
C18 C 0.4634(4) -0.1101(4) 0.28738(19) 0.0296(9) Uani 1 1 d . . . . .
H18 H 0.530468 -0.155526 0.303808 0.039 Uiso 1 1 calc R U . . .
C19 C 0.4028(4) -0.1680(4) 0.2508(2) 0.0362(11) Uani 1 1 d . . . . .
H19 H 0.429281 -0.252743 0.241737 0.048 Uiso 1 1 calc R U . . .
C20 C 0.3040(4) -0.1034(4) 0.2273(2) 0.0292(9) Uani 1 1 d . . . . .
H20 H 0.262550 -0.143495 0.202105 0.039 Uiso 1 1 calc R U . . .
C21 C 0.2190(4) 0.5620(4) 0.15994(15) 0.0203(8) Uani 1 1 d . . . . .
H21A H 0.241751 0.638577 0.175952 0.027 Uiso 1 1 calc R U . . .
H21B H 0.187366 0.585828 0.125207 0.027 Uiso 1 1 calc R U . . .
C22 C 0.3358(3) 0.4676(4) 0.15108(15) 0.0223(8) Uani 1 1 d . . . . .
H22A H 0.315146 0.394014 0.132210 0.030 Uiso 1 1 calc R U . . .
H22B H 0.403803 0.506093 0.128619 0.030 Uiso 1 1 calc R U . . .
C23 C 0.5949(4) 0.2592(3) 0.16278(14) 0.0180(7) Uani 1 1 d . . . . .
C24 C 0.7163(4) 0.2503(4) 0.13596(15) 0.0226(8) Uani 1 1 d . . . . .
H24 H 0.768096 0.316315 0.137738 0.030 Uiso 1 1 calc R U . . .
C25 C 0.7620(4) 0.1430(4) 0.10621(16) 0.0307(10) Uani 1 1 d . . . . .
H25 H 0.844689 0.136396 0.087647 0.041 Uiso 1 1 calc R U . . .
C26 C 0.6868(5) 0.0481(4) 0.10409(17) 0.0392(12) Uani 1 1 d . . . . .
H26 H 0.717770 -0.024471 0.084043 0.052 Uiso 1 1 calc R U . . .
C27 C 0.5666(6) 0.0569(5) 0.1308(2) 0.0490(14) Uani 1 1 d . . . . .
H27 H 0.515731 -0.010017 0.129476 0.065 Uiso 1 1 calc R U . . .
C28 C 0.5193(5) 0.1639(4) 0.15983(17) 0.0352(10) Uani 1 1 d . . . . .
H28 H 0.435599 0.170953 0.177394 0.047 Uiso 1 1 calc R U . . .
C29 C 0.6233(3) 0.5190(3) 0.18160(16) 0.0202(8) Uani 1 1 d . . . . .
C30 C 0.6627(4) 0.5926(4) 0.22000(18) 0.0262(9) Uani 1 1 d . . . . .
H30 H 0.643602 0.573962 0.256906 0.035 Uiso 1 1 calc R U . . .
C31 C 0.7307(4) 0.6944(4) 0.2038(2) 0.0356(11) Uani 1 1 d . . . . .
H31 H 0.756303 0.745852 0.229805 0.047 Uiso 1 1 calc R U . . .
C32 C 0.7603(4) 0.7197(5) 0.1504(3) 0.0461(14) Uani 1 1 d . . . . .
H32 H 0.808068 0.787549 0.139689 0.061 Uiso 1 1 calc R U . . .
C33 C 0.7210(4) 0.6472(5) 0.1123(2) 0.0422(12) Uani 1 1 d . . . . .
H33 H 0.740889 0.666163 0.075518 0.056 Uiso 1 1 calc R U . . .
C34 C 0.6524(4) 0.5465(4) 0.12761(18) 0.0293(9) Uani 1 1 d . . . . .
H34 H 0.625518 0.496771 0.101284 0.039 Uiso 1 1 calc R U . . .
C35 C 0.5620(3) 0.3549(3) 0.27061(14) 0.0165(7) Uani 1 1 d . . . . .
C36 C 0.4777(3) 0.3970(4) 0.31462(15) 0.0218(8) Uani 1 1 d . . . . .
H36 H 0.398243 0.441748 0.309472 0.029 Uiso 1 1 calc R U . . .
C37 C 0.5117(4) 0.3726(4) 0.36588(16) 0.0256(8) Uani 1 1 d . . . . .
H37 H 0.454745 0.400035 0.395882 0.034 Uiso 1 1 calc R U . . .
C38 C 0.6286(4) 0.3081(4) 0.37370(15) 0.0227(8) Uani 1 1 d . . . . .
H38 H 0.650633 0.290346 0.408846 0.030 Uiso 1 1 calc R U . . .
C39 C 0.7128(4) 0.2700(4) 0.32974(16) 0.0217(8) Uani 1 1 d . . . . .
H39 H 0.793307 0.227495 0.334787 0.029 Uiso 1 1 calc R U . . .
C40 C 0.6793(3) 0.2940(3) 0.27846(15) 0.0184(7) Uani 1 1 d . . . . .
H40 H 0.737411 0.268343 0.248528 0.025 Uiso 1 1 calc R U . . .
C41 C 0.0442(4) 0.5995(3) 0.23098(15) 0.0207(8) Uani 1 1 d . . . . .
H41A H -0.039696 0.570292 0.242041 0.028 Uiso 1 1 calc R U . . .
H41B H 0.030920 0.680781 0.211815 0.028 Uiso 1 1 calc R U . . .
C42 C 0.1108(4) 0.6166(3) 0.28008(15) 0.0208(8) Uani 1 1 d . . . . .
H42A H 0.193123 0.649374 0.269301 0.028 Uiso 1 1 calc R U . . .
H42B H 0.058644 0.677791 0.304133 0.028 Uiso 1 1 calc R U . . .
C43 C -0.0555(3) 0.5812(3) 0.39045(14) 0.0159(7) Uani 1 1 d . . . . .
C44 C -0.1575(3) 0.5627(3) 0.36278(15) 0.0191(7) Uani 1 1 d . . . . .
H44 H -0.147080 0.503281 0.334980 0.025 Uiso 1 1 calc R U . . .
C45 C -0.2743(4) 0.6304(4) 0.37557(16) 0.0220(8) Uani 1 1 d . . . . .
H45 H -0.343716 0.616953 0.356712 0.029 Uiso 1 1 calc R U . . .
C46 C -0.2898(4) 0.7179(4) 0.41593(16) 0.0253(8) Uani 1 1 d . . . . .
H46 H -0.369936 0.763945 0.424739 0.034 Uiso 1 1 calc R U . . .
C47 C -0.1889(4) 0.7383(4) 0.44331(15) 0.0234(8) Uani 1 1 d . . . . .
H47 H -0.199677 0.798895 0.470616 0.031 Uiso 1 1 calc R U . . .
C48 C -0.0721(4) 0.6703(3) 0.43101(14) 0.0187(7) Uani 1 1 d . . . . .
H48 H -0.003128 0.684136 0.450065 0.025 Uiso 1 1 calc R U . . .
C49 C 0.2058(3) 0.5524(3) 0.41044(14) 0.0169(7) Uani 1 1 d . . . . .
C50 C 0.2324(4) 0.5017(4) 0.45962(15) 0.0217(8) Uani 1 1 d . . . . .
H50 H 0.191415 0.431929 0.473893 0.029 Uiso 1 1 calc R U . . .
C51 C 0.3180(4) 0.5518(4) 0.48822(15) 0.0254(8) Uani 1 1 d . . . . .
H51 H 0.337144 0.514931 0.521481 0.034 Uiso 1 1 calc R U . . .
C52 C 0.3752(4) 0.6545(4) 0.46857(16) 0.0271(9) Uani 1 1 d . . . . .
H52 H 0.432418 0.689718 0.488647 0.036 Uiso 1 1 calc R U . . .
C53 C 0.3497(4) 0.7071(4) 0.41947(18) 0.0312(10) Uani 1 1 d . . . . .
H53 H 0.389743 0.778075 0.405988 0.041 Uiso 1 1 calc R U . . .
C54 C 0.2660(4) 0.6562(4) 0.38998(16) 0.0255(8) Uani 1 1 d . . . . .
H54 H 0.249517 0.691453 0.356125 0.034 Uiso 1 1 calc R U . . .
C55 C 0.0824(3) 0.3330(3) 0.39582(14) 0.0158(7) Uani 1 1 d . . . . .
C56 C 0.1900(3) 0.2458(3) 0.39198(15) 0.0185(7) Uani 1 1 d . . . . .
H56 H 0.267965 0.269360 0.374933 0.025 Uiso 1 1 calc R U . . .
C57 C 0.1838(4) 0.1256(3) 0.41282(15) 0.0216(8) Uani 1 1 d . . . . .
H57 H 0.257451 0.067384 0.410320 0.029 Uiso 1 1 calc R U . . .
C58 C 0.0702(4) 0.0902(4) 0.43733(16) 0.0234(8) Uani 1 1 d . . . . .
H58 H 0.065975 0.007411 0.451248 0.031 Uiso 1 1 calc R U . . .
C59 C -0.0379(4) 0.1758(4) 0.44159(16) 0.0246(8) Uani 1 1 d . . . . .
H59 H -0.115705 0.151670 0.458489 0.033 Uiso 1 1 calc R U . . .
C60 C -0.0312(3) 0.2962(3) 0.42107(15) 0.0196(7) Uani 1 1 d . . . . .
H60 H -0.104817 0.354618 0.424194 0.026 Uiso 1 1 calc R U . . .
S1 S 0.4711(2) -0.0442(2) 0.53183(10) 0.0168(3) Uani 0.5 1 d G U P . .
O2 O 0.5498(3) -0.1620(2) 0.52548(12) 0.018(3) Uani 0.5 1 d G U P . .
O3 O 0.3378(2) -0.0500(3) 0.52846(12) 0.024(2) Uani 0.5 1 d G U P . .
O4 O 0.5011(3) 0.0359(2) 0.57279(12) 0.022(3) Uani 0.5 1 d G U P . .
C65 C 0.5201(3) 0.0425(3) 0.46974(12) 0.0168(3) Uani 0.5 1 d G U P . .
F1 F 0.4569(4) 0.1567(3) 0.46779(17) 0.027(2) Uani 0.5 1 d G U P . .
F2 F 0.6434(3) 0.0581(4) 0.46515(15) 0.0317(18) Uani 0.5 1 d G U P . .
F3 F 0.4997(4) -0.0175(5) 0.42613(10) 0.027(2) Uani 0.5 1 d G U P . .
S2 S 0.0130(3) 0.4070(3) 0.01221(13) 0.0444(5) Uani 0.5 1 d G . P A -1
O6 O 0.1381(3) 0.4027(3) 0.02930(11) 0.0757(13) Uani 0.5 1 d G . P A -1
O7 O 0.0052(3) 0.3421(4) -0.03658(14) 0.0833(15) Uani 0.5 1 d G . P A -1
O5 O -0.0882(3) 0.3928(3) 0.05421(15) 0.0505(10) Uani 0.5 1 d G . P A -1
C66 C -0.0187(3) 0.5733(3) -0.00830(18) 0.0444(5) Uani 0.5 1 d G . P A -1
F4 F 0.0665(3) 0.6062(3) -0.04776(18) 0.0505(10) Uani 0.5 1 d G . P A -1
F5 F -0.1327(3) 0.5974(4) -0.0258(2) 0.0757(13) Uani 0.5 1 d G . P A -1
F6 F -0.0157(3) 0.6508(3) 0.0321(2) 0.0833(15) Uani 0.5 1 d G . P A -1
O1 O 0.5456(3) 0.3554(4) 0.02762(17) 0.0980(18) Uani 1 1 d G . . . .
C61 C 0.6400(3) 0.3278(4) -0.0155(2) 0.079(2) Uani 1 1 d G . . . .
H61A H 0.716600 0.284330 -0.001792 0.105 Uiso 1 1 calc R U . . .
H61B H 0.663037 0.406793 -0.033320 0.105 Uiso 1 1 calc R U . . .
C62 C 0.5943(6) 0.2472(9) -0.0548(3) 0.086(3) Uani 1 1 d . . . . .
H62A H 0.663009 0.185874 -0.070635 0.114 Uiso 1 1 calc R U . . .
H62B H 0.556460 0.297590 -0.083588 0.114 Uiso 1 1 calc R U . . .
C63 C 0.4935(9) 0.1821(6) -0.0184(3) 0.082(2) Uani 1 1 d . . . . .
H63A H 0.423218 0.163207 -0.038310 0.109 Uiso 1 1 calc R U . . .
H63B H 0.530930 0.103839 -0.002111 0.109 Uiso 1 1 calc R U . . .
C64 C 0.4511(7) 0.2777(8) 0.0220(3) 0.081(2) Uani 1 1 d . . . . .
H64A H 0.374959 0.329120 0.011532 0.108 Uiso 1 1 calc R U . . .
H64B H 0.427626 0.236232 0.056726 0.108 Uiso 1 1 calc R U . . .

loop_
_atom_site_aniso_label
_atom_site_aniso_U_11
_atom_site_aniso_U_22
_atom_site_aniso_U_33
_atom_site_aniso_U_23
_atom_site_aniso_U_13
_atom_site_aniso_U_12
Cu1 0.0156(2) 0.0141(2) 0.0182(2) -0.00190(16) -0.00232(16) -0.00082(16)
P1 0.0148(4) 0.0109(4) 0.0192(4) -0.0008(3) -0.0034(3) -0.0020(3)
P2 0.0135(4) 0.0166(4) 0.0160(4) -0.0014(3) 0.0010(3) 0.0002(3)
P3 0.0138(4) 0.0116(4) 0.0168(4) -0.0040(3) 0.0010(3) -0.0022(3)
N1 0.0184(15) 0.0097(14) 0.0255(16) -0.0002(12) -0.0077(12) -0.0024(11)
N2 0.0160(15) 0.0254(17) 0.0170(15) 0.0017(13) -0.0014(12) -0.0011(12)
N3 0.0223(16) 0.0120(14) 0.0170(15) -0.0032(11) 0.0021(12) -0.0014(12)
N4 0.0139(14) 0.0128(14) 0.0181(15) -0.0028(11) -0.0022(11) -0.0027(11)
C1 0.0212(19) 0.0184(18) 0.026(2) -0.0012(15) -0.0105(15) -0.0016(14)
C2 0.0179(18) 0.0141(17) 0.035(2) 0.0001(15) -0.0092(16) -0.0045(14)
C3 0.0185(18) 0.0171(17) 0.0203(18) -0.0042(14) -0.0025(14) -0.0011(14)
C4 0.037(2) 0.028(2) 0.025(2) -0.0017(17) 0.0028(18) -0.0019(18)
C5 0.057(3) 0.044(3) 0.024(2) 0.003(2) 0.005(2) 0.001(2)
C6 0.050(3) 0.061(3) 0.022(2) -0.017(2) -0.005(2) 0.011(3)
C7 0.031(2) 0.039(3) 0.040(3) -0.021(2) -0.0070(19) 0.0001(19)
C8 0.026(2) 0.0214(19) 0.030(2) -0.0071(16) -0.0032(16) -0.0025(15)
C9 0.0175(17) 0.0093(15) 0.0206(18) -0.0006(13) -0.0017(14) -0.0024(12)
C10 0.0229(19) 0.0194(18) 0.0230(19) 0.0041(15) -0.0075(15) -0.0057(15)
C11 0.032(2) 0.024(2) 0.025(2) 0.0050(16) -0.0003(17) -0.0096(17)
C12 0.024(2) 0.0215(19) 0.031(2) 0.0018(16) 0.0028(16) -0.0095(15)
C13 0.0179(18) 0.0198(19) 0.034(2) -0.0047(16) -0.0061(16) -0.0048(14)
C14 0.0226(19) 0.0163(17) 0.0234(19) -0.0028(14) -0.0058(15) -0.0025(14)
C15 0.0154(17) 0.0143(17) 0.0240(19) 0.0046(14) -0.0014(14) -0.0017(13)
C16 0.0213(19) 0.0234(19) 0.0200(18) -0.0012(15) -0.0014(15) 0.0007(15)
C17 0.023(2) 0.038(2) 0.023(2) 0.0024(17) -0.0056(16) -0.0016(17)
C18 0.0124(18) 0.029(2) 0.046(3) 0.0153(19) -0.0035(17) 0.0007(15)
C19 0.020(2) 0.0148(19) 0.074(4) 0.003(2) -0.010(2) 0.0015(15)
C20 0.019(2) 0.0157(18) 0.054(3) -0.0013(18) -0.0113(18) -0.0019(15)
C21 0.0219(19) 0.0200(18) 0.0194(18) 0.0023(14) -0.0028(15) -0.0043(14)
C22 0.0162(18) 0.033(2) 0.0169(18) 0.0002(15) -0.0005(14) -0.0009(15)
C23 0.0222(18) 0.0196(18) 0.0118(16) -0.0009(13) -0.0021(13) 0.0002(14)
C24 0.0205(19) 0.027(2) 0.0191(18) -0.0067(15) -0.0041(15) 0.0046(15)
C25 0.037(2) 0.034(2) 0.0180(19) -0.0075(17) -0.0055(17) 0.0141(19)
C26 0.072(4) 0.022(2) 0.019(2) -0.0036(17) 0.001(2) 0.007(2)
C27 0.090(4) 0.028(2) 0.030(3) -0.004(2) 0.007(3) -0.023(3)
C28 0.049(3) 0.030(2) 0.025(2) -0.0045(18) 0.0112(19) -0.014(2)
C29 0.0124(17) 0.0161(17) 0.031(2) 0.0002(15) 0.0013(14) 0.0005(13)
C30 0.0195(19) 0.0176(18) 0.040(2) -0.0059(17) 0.0000(17) 0.0003(15)
C31 0.023(2) 0.0150(19) 0.069(3) -0.001(2) -0.009(2) -0.0008(16)
C32 0.022(2) 0.031(2) 0.086(4) 0.028(3) -0.011(2) -0.0082(19)
C33 0.029(2) 0.046(3) 0.051(3) 0.028(2) -0.004(2) -0.005(2)
C34 0.021(2) 0.033(2) 0.032(2) 0.0099(18) -0.0002(17) 0.0003(17)
C35 0.0175(17) 0.0169(17) 0.0154(17) -0.0025(13) -0.0006(13) -0.0040(13)
C36 0.0139(17) 0.028(2) 0.0230(19) -0.0048(16) -0.0010(14) -0.0025(15)
C37 0.021(2) 0.037(2) 0.0183(19) -0.0066(16) 0.0005(15) -0.0058(17)
C38 0.026(2) 0.027(2) 0.0169(18) 0.0011(15) -0.0053(15) -0.0076(16)
C39 0.0204(19) 0.0192(18) 0.026(2) -0.0034(15) -0.0073(15) 0.0016(14)
C40 0.0187(18) 0.0151(17) 0.0206(18) -0.0028(14) -0.0005(14) 0.0010(13)
C41 0.0230(19) 0.0134(17) 0.0237(19) 0.0030(14) 0.0023(15) 0.0019(14)
C42 0.026(2) 0.0127(17) 0.0227(19) -0.0022(14) 0.0026(15) -0.0008(14)
C43 0.0157(17) 0.0134(16) 0.0176(17) -0.0008(13) 0.0032(13) -0.0021(13)
C44 0.0220(19) 0.0162(17) 0.0184(18) -0.0029(14) 0.0020(14) -0.0022(14)
C45 0.0180(18) 0.0206(19) 0.027(2) -0.0004(15) -0.0015(15) 0.0004(14)
C46 0.023(2) 0.0219(19) 0.027(2) 0.0008(16) 0.0067(16) 0.0072(15)
C47 0.030(2) 0.0190(18) 0.0190(19) -0.0043(15) 0.0042(15) 0.0034(15)
C48 0.0241(19) 0.0143(17) 0.0168(17) -0.0023(14) 0.0008(14) -0.0006(14)
C49 0.0166(17) 0.0150(17) 0.0198(17) -0.0050(14) -0.0008(14) -0.0040(13)
C50 0.0243(19) 0.0225(19) 0.0192(18) -0.0046(15) 0.0009(15) -0.0083(15)
C51 0.030(2) 0.031(2) 0.0162(18) -0.0050(16) -0.0034(16) -0.0051(17)
C52 0.025(2) 0.030(2) 0.028(2) -0.0133(17) -0.0024(16) -0.0126(17)
C53 0.035(2) 0.023(2) 0.039(2) -0.0043(18) -0.0035(19) -0.0179(18)
C54 0.031(2) 0.023(2) 0.025(2) 0.0002(16) -0.0045(16) -0.0114(16)
C55 0.0187(17) 0.0127(16) 0.0169(17) -0.0010(13) -0.0042(13) -0.0036(13)
C56 0.0161(17) 0.0146(17) 0.0249(19) -0.0067(14) -0.0022(14) 0.0004(13)
C57 0.028(2) 0.0136(17) 0.0237(19) -0.0042(14) -0.0052(15) 0.0018(14)
C58 0.033(2) 0.0155(18) 0.0225(19) 0.0017(15) -0.0056(16) -0.0040(15)
C59 0.024(2) 0.0218(19) 0.029(2) 0.0052(16) -0.0011(16) -0.0094(15)
C60 0.0160(17) 0.0169(17) 0.0254(19) 0.0007(15) -0.0015(14) -0.0004(13)
S1 0.0165(7) 0.0131(6) 0.0209(7) -0.0039(5) -0.0033(5) -0.0002(5)
O2 0.018(5) 0.018(6) 0.016(4) 0.004(3) 0.002(3) 0.008(4)
O3 0.020(4) 0.022(4) 0.030(4) 0.003(3) -0.005(3) -0.005(3)
O4 0.038(7) 0.010(3) 0.018(6) 0.001(3) -0.011(5) -0.001(3)
C65 0.0165(7) 0.0131(6) 0.0209(7) -0.0039(5) -0.0033(5) -0.0002(5)
F1 0.031(5) 0.013(5) 0.038(4) -0.005(3) -0.010(3) -0.001(4)
F2 0.018(3) 0.035(4) 0.042(4) -0.001(3) -0.002(3) -0.006(3)
F3 0.034(5) 0.023(3) 0.023(5) -0.006(3) -0.004(4) 0.003(3)
S2 0.0546(13) 0.0383(12) 0.0403(12) -0.0038(9) 0.0100(10) -0.0194(10)
O6 0.048(2) 0.104(3) 0.073(3) 0.025(2) -0.008(2) 0.001(2)
O7 0.108(4) 0.062(3) 0.081(3) -0.047(2) 0.030(3) -0.046(3)
O5 0.046(2) 0.058(2) 0.046(2) 0.0106(17) 0.0153(18) -0.0211(18)
C66 0.0546(13) 0.0383(12) 0.0403(12) -0.0038(9) 0.0100(10) -0.0194(10)
F4 0.046(2) 0.058(2) 0.046(2) 0.0106(17) 0.0153(18) -0.0211(18)
F5 0.048(2) 0.104(3) 0.073(3) 0.025(2) -0.008(2) 0.001(2)
F6 0.108(4) 0.062(3) 0.081(3) -0.047(2) 0.030(3) -0.046(3)
O1 0.083(4) 0.095(4) 0.112(5) -0.004(4) 0.004(3) -0.009(3)
C61 0.067(5) 0.104(6) 0.060(4) 0.035(4) 0.001(4) 0.004(4)
C62 0.050(4) 0.133(7) 0.061(4) 0.038(5) 0.002(3) 0.037(4)
C63 0.136(7) 0.040(4) 0.070(5) 0.017(3) -0.013(5) -0.015(4)
C64 0.065(5) 0.106(6) 0.065(5) 0.001(4) 0.008(4) 0.008(4)

loop_
_atom_type_symbol
_atom_type_description
_atom_type_scat_dispersion_real
_atom_type_scat_dispersion_imag
_atom_type_scat_source
C C 0.0033 0.0016 'International Tables Vol C Tables 4.2.6.8 and 6.1.1.4'
H H 0.0000 0.0000 'International Tables Vol C Tables 4.2.6.8 and 6.1.1.4'
Cu Cu 0.3201 1.2651 'International Tables Vol C Tables 4.2.6.8 and 6.1.1.4'
F F 0.0171 0.0103 'International Tables Vol C Tables 4.2.6.8 and 6.1.1.4'
N N 0.0061 0.0033 'International Tables Vol C Tables 4.2.6.8 and 6.1.1.4'
O O 0.0106 0.0060 'International Tables Vol C Tables 4.2.6.8 and 6.1.1.4'
P P 0.1023 0.0942 'International Tables Vol C Tables 4.2.6.8 and 6.1.1.4'
S S 0.1246 0.1234 'International Tables Vol C Tables 4.2.6.8 and 6.1.1.4'

loop_
_geom_angle_atom_site_label_1
_geom_angle_atom_site_label_2
_geom_angle_atom_site_label_3
_geom_angle
_geom_angle_site_symmetry_1
_geom_angle_site_symmetry_3
_geom_angle_publ_flag
N1 Cu1 N3 120.17(12) . . ?
N1 Cu1 N2 116.41(13) . . ?
N3 Cu1 N2 119.29(12) . . ?
N1 Cu1 N4 83.59(11) . . ?
N3 Cu1 N4 83.39(11) . . ?
N2 Cu1 N4 82.64(11) . . ?
N1 P1 C15 110.18(16) . . ?
N1 P1 C9 115.34(16) . . ?
C15 P1 C9 104.61(16) . . ?
N1 P1 C3 113.45(17) . . ?
C15 P1 C3 108.04(17) . . ?
C9 P1 C3 104.59(17) . . ?
N2 P2 C35 109.49(17) . . ?
N2 P2 C29 114.99(17) . . ?
C35 P2 C29 105.12(17) . . ?
N2 P2 C23 114.96(17) . . ?
C35 P2 C23 106.38(16) . . ?
C29 P2 C23 105.12(17) . . ?
N3 P3 C55 111.51(16) . . ?
N3 P3 C43 111.93(17) . . ?
C55 P3 C43 107.31(16) . . ?
N3 P3 C49 115.57(17) . . ?
C55 P3 C49 105.09(17) . . ?
C43 P3 C49 104.78(16) . . ?
C2 N1 P1 115.6(2) . . ?
C2 N1 Cu1 104.4(2) . . ?
P1 N1 Cu1 139.14(18) . . ?
C22 N2 P2 116.3(2) . . ?
C22 N2 Cu1 105.7(2) . . ?
P2 N2 Cu1 134.23(19) . . ?
C42 N3 P3 117.6(2) . . ?
C42 N3 Cu1 104.0(2) . . ?
P3 N3 Cu1 138.03(18) . . ?
C41 N4 C21 113.7(3) . . ?
C41 N4 C1 113.6(3) . . ?
C21 N4 C1 113.1(3) . . ?
C41 N4 Cu1 104.6(2) . . ?
C21 N4 Cu1 105.5(2) . . ?
C1 N4 Cu1 105.3(2) . . ?
N4 C1 C2 110.3(3) . . ?
N1 C2 C1 110.8(3) . . ?
C4 C3 C8 119.3(4) . . ?
C4 C3 P1 117.6(3) . . ?
C8 C3 P1 123.1(3) . . ?
C5 C4 C3 120.5(4) . . ?
C4 C5 C6 119.6(5) . . ?
C7 C6 C5 120.9(4) . . ?
C6 C7 C8 119.7(4) . . ?
C7 C8 C3 120.0(4) . . ?
C10 C9 C14 119.0(3) . . ?
C10 C9 P1 120.0(3) . . ?
C14 C9 P1 120.7(3) . . ?
C11 C10 C9 120.2(4) . . ?
C12 C11 C10 120.4(4) . . ?
C13 C12 C11 120.0(4) . . ?
C12 C13 C14 120.2(4) . . ?
C13 C14 C9 120.2(4) . . ?
C16 C15 C20 119.5(3) . . ?
C16 C15 P1 121.7(3) . . ?
C20 C15 P1 118.5(3) . . ?
C15 C16 C17 120.5(4) . . ?
C18 C17 C16 119.6(4) . . ?
C19 C18 C17 120.2(4) . . ?
C18 C19 C20 120.4(4) . . ?
C19 C20 C15 119.7(4) . . ?
N4 C21 C22 110.5(3) . . ?
N2 C22 C21 109.6(3) . . ?
C28 C23 C24 120.2(4) . . ?
C28 C23 P2 116.5(3) . . ?
C24 C23 P2 123.3(3) . . ?
C23 C24 C25 119.7(4) . . ?
C26 C25 C24 119.7(4) . . ?
C25 C26 C27 120.6(4) . . ?
C26 C27 C28 120.3(5) . . ?
C23 C28 C27 119.5(4) . . ?
C34 C29 C30 119.8(4) . . ?
C34 C29 P2 121.2(3) . . ?
C30 C29 P2 118.9(3) . . ?
C29 C30 C31 119.6(4) . . ?
C32 C31 C30 120.1(5) . . ?
C31 C32 C33 120.4(4) . . ?
C32 C33 C34 120.4(5) . . ?
C29 C34 C33 119.7(5) . . ?
C40 C35 C36 119.9(3) . . ?
C40 C35 P2 118.8(3) . . ?
C36 C35 P2 121.0(3) . . ?
C37 C36 C35 119.2(4) . . ?
C36 C37 C38 120.7(4) . . ?
C39 C38 C37 119.6(4) . . ?
C40 C39 C38 120.0(3) . . ?
C35 C40 C39 120.5(3) . . ?
N4 C41 C42 110.4(3) . . ?
N3 C42 C41 109.3(3) . . ?
C44 C43 C48 119.1(3) . . ?
C44 C43 P3 117.9(3) . . ?
C48 C43 P3 122.9(3) . . ?
C45 C44 C43 120.4(3) . . ?
C44 C45 C46 120.0(4) . . ?
C47 C46 C45 120.2(4) . . ?
C46 C47 C48 120.1(4) . . ?
C47 C48 C43 120.2(4) . . ?
C50 C49 C54 119.1(3) . . ?
C50 C49 P3 122.7(3) . . ?
C54 C49 P3 118.1(3) . . ?
C49 C50 C51 120.7(4) . . ?
C52 C51 C50 120.1(4) . . ?
C51 C52 C53 120.2(4) . . ?
C52 C53 C54 120.2(4) . . ?
C53 C54 C49 119.6(4) . . ?
C60 C55 C56 118.7(3) . . ?
C60 C55 P3 121.7(3) . . ?
C56 C55 P3 119.6(3) . . ?
C57 C56 C55 120.5(3) . . ?
C56 C57 C58 120.1(4) . . ?
C57 C58 C59 120.1(4) . . ?
C60 C59 C58 119.7(4) . . ?
C59 C60 C55 120.9(3) . . ?
C65 S1 F2 160(3) 2_656 2_656 ?
C65 S1 F3 83(3) 2_656 2_656 ?
F2 S1 F3 112.3(3) 2_656 2_656 ?
C65 S1 F1 74(3) 2_656 2_656 ?
F2 S1 F1 111.3(3) 2_656 2_656 ?
F3 S1 F1 105.2(3) 2_656 2_656 ?
C65 S1 O3 152(3) 2_656 . ?
F2 S1 O3 8.1(3) 2_656 . ?
F3 S1 O3 115.9(2) 2_656 . ?
F1 S1 O3 115.6(2) 2_656 . ?
C65 S1 O4 81(3) 2_656 . ?
F2 S1 O4 112.9(3) 2_656 . ?
F3 S1 O4 7.1(3) 2_656 . ?
F1 S1 O4 110.8(2) 2_656 . ?
O3 S1 O4 115.5 . . ?
C65 S1 O2 71(3) 2_656 . ?
F2 S1 O2 112.1(2) 2_656 . ?
F3 S1 O2 110.3(3) 2_656 . ?
F1 S1 O2 6.7(3) 2_656 . ?
O3 S1 O2 115.5 . . ?
O4 S1 O2 115.5 . . ?
C65 S1 C65 51(3) 2_656 . ?
F2 S1 C65 110.5(2) 2_656 . ?
F3 S1 C65 108.8(3) 2_656 . ?
F1 S1 C65 108.6(2) 2_656 . ?
O3 S1 C65 102.4 . . ?
O4 S1 C65 102.4 . . ?
O2 S1 C65 102.4 . . ?
C65 S1 S1 48(3) 2_656 2_656 ?
F2 S1 S1 112.8(3) 2_656 2_656 ?
F3 S1 S1 107.8(3) 2_656 2_656 ?
F1 S1 S1 107.1(3) 2_656 2_656 ?
O3 S1 S1 104.74(17) . 2_656 ?
O4 S1 S1 101.48(18) . 2_656 ?
O2 S1 S1 100.98(18) . 2_656 ?
C65 S1 S1 2.34(17) . 2_656 ?
F1 O2 C65 61.8(16) 2_656 2_656 ?
F1 O2 S1 60.0(16) 2_656 . ?
C65 O2 S1 3.88(19) 2_656 . ?
F2 O3 S1 39.2(11) 2_656 . ?
F2 O3 C65 40.9(10) 2_656 2_656 ?
S1 O3 C65 1.74(18) . 2_656 ?
F3 O4 C65 58.3(14) 2_656 2_656 ?
F3 O4 S1 57.0(15) 2_656 . ?
C65 O4 S1 4.00(19) 2_656 . ?
S1 C65 F2 18(3) 2_656 . ?
S1 C65 F3 92(3) 2_656 . ?
F2 C65 F3 107.0 . . ?
S1 C65 F1 102(3) 2_656 . ?
F2 C65 F1 107.0 . . ?
F3 C65 F1 107.0 . . ?
S1 C65 O2 105(3) 2_656 2_656 ?
F2 C65 O2 108.3(3) . 2_656 ?
F3 C65 O2 112.6(4) . 2_656 ?
F1 C65 O2 7.0(3) . 2_656 ?
S1 C65 O4 95(3) 2_656 2_656 ?
F2 C65 O4 108.0(3) . 2_656 ?
F3 C65 O4 7.3(3) . 2_656 ?
F1 C65 O4 113.0(4) . 2_656 ?
O2 C65 O4 118.2(5) 2_656 2_656 ?
S1 C65 O3 26(3) 2_656 2_656 ?
F2 C65 O3 7.8(3) . 2_656 ?
F3 C65 O3 110.7(3) . 2_656 ?
F1 C65 O3 111.4(3) . 2_656 ?
O2 C65 O3 111.8(5) 2_656 2_656 ?
O4 C65 O3 110.9(5) 2_656 2_656 ?
S1 C65 C65 127(3) 2_656 2_656 ?
F2 C65 C65 109.38(15) . 2_656 ?
F3 C65 C65 112.81(15) . 2_656 ?
F1 C65 C65 113.36(15) . 2_656 ?
O2 C65 C65 106.7(4) 2_656 2_656 ?
O4 C65 C65 106.0(4) 2_656 2_656 ?
O3 C65 C65 101.6(3) 2_656 2_656 ?
S1 C65 S1 129(3) 2_656 . ?
F2 C65 S1 111.9 . . ?
F3 C65 S1 111.9 . . ?
F1 C65 S1 111.9 . . ?
O2 C65 S1 105.3(3) 2_656 . ?
O4 C65 S1 105.1(3) 2_656 . ?
O3 C65 S1 104.1(3) 2_656 . ?
C65 C65 S1 2.51(15) 2_656 . ?
O2 F1 C65 111.2(17) 2_656 . ?
O2 F1 S1 113.3(19) 2_656 2_656 ?
C65 F1 S1 4.2(2) . 2_656 ?
O3 F2 S1 132.7(12) 2_656 2_656 ?
O3 F2 C65 131.4(10) 2_656 . ?
S1 F2 C65 1.5(2) 2_656 . ?
O4 F3 C65 114.4(16) 2_656 . ?
O4 F3 S1 115.9(17) 2_656 2_656 ?
C65 F3 S1 4.3(2) . 2_656 ?
O5 S2 O6 115.5 . . ?
O5 S2 O7 115.5 . . ?
O6 S2 O7 115.5 . . ?
O5 S2 C66 102.4 . . ?
O6 S2 C66 102.4 . . ?
O7 S2 C66 102.4 . . ?
F5 C66 F4 107.0 . . ?
F5 C66 F6 107.0 . . ?
F4 C66 F6 107.0 . . ?
F5 C66 S2 111.9 . . ?
F4 C66 S2 111.9 . . ?
F6 C66 S2 111.9 . . ?
C64 O1 C61 106.0(3) . . ?
O1 C61 C62 110.7(3) . . ?
C61 C62 C63 100.6(5) . . ?
C64 C63 C62 101.7(6) . . ?
O1 C64 C63 111.3(6) . . ?

loop_
_geom_bond_atom_site_label_1
_geom_bond_atom_site_label_2
_geom_bond_distance
_geom_bond_site_symmetry_2
_geom_bond_publ_flag
Cu1 N1 2.058(3) . ?
Cu1 N3 2.062(3) . ?
Cu1 N2 2.078(3) . ?
Cu1 N4 2.236(3) . ?
P1 N1 1.583(3) . ?
P1 C15 1.803(4) . ?
P1 C9 1.817(4) . ?
P1 C3 1.817(4) . ?
P2 N2 1.585(3) . ?
P2 C35 1.800(4) . ?
P2 C29 1.820(4) . ?
P2 C23 1.827(4) . ?
P3 N3 1.581(3) . ?
P3 C55 1.800(4) . ?
P3 C43 1.815(4) . ?
P3 C49 1.817(4) . ?
N1 C2 1.483(5) . ?
N2 C22 1.474(5) . ?
N3 C42 1.487(5) . ?
N4 C41 1.457(4) . ?
N4 C21 1.470(5) . ?
N4 C1 1.471(4) . ?
C1 C2 1.521(5) . ?
C3 C4 1.390(6) . ?
C3 C8 1.398(5) . ?
C4 C5 1.384(6) . ?
C5 C6 1.386(8) . ?
C6 C7 1.376(8) . ?
C7 C8 1.394(6) . ?
C9 C10 1.393(5) . ?
C9 C14 1.404(5) . ?
C10 C11 1.385(5) . ?
C11 C12 1.385(6) . ?
C12 C13 1.382(6) . ?
C13 C14 1.383(5) . ?
C15 C16 1.377(5) . ?
C15 C20 1.403(5) . ?
C16 C17 1.391(6) . ?
C17 C18 1.383(6) . ?
C18 C19 1.381(7) . ?
C19 C20 1.381(6) . ?
C21 C22 1.523(5) . ?
C23 C28 1.379(6) . ?
C23 C24 1.391(5) . ?
C24 C25 1.405(5) . ?
C25 C26 1.369(7) . ?
C26 C27 1.379(8) . ?
C27 C28 1.397(7) . ?
C29 C34 1.392(6) . ?
C29 C30 1.394(6) . ?
C30 C31 1.402(6) . ?
C31 C32 1.373(8) . ?
C32 C33 1.380(8) . ?
C33 C34 1.392(6) . ?
C35 C40 1.383(5) . ?
C35 C36 1.403(5) . ?
C36 C37 1.391(6) . ?
C37 C38 1.394(6) . ?
C38 C39 1.390(5) . ?
C39 C40 1.388(5) . ?
C41 C42 1.519(5) . ?
C43 C44 1.392(5) . ?
C43 C48 1.404(5) . ?
C44 C45 1.387(5) . ?
C45 C46 1.389(5) . ?
C46 C47 1.382(6) . ?
C47 C48 1.386(5) . ?
C49 C50 1.385(5) . ?
C49 C54 1.403(5) . ?
C50 C51 1.386(5) . ?
C51 C52 1.371(6) . ?
C52 C53 1.388(6) . ?
C53 C54 1.388(6) . ?
C55 C60 1.398(5) . ?
C55 C56 1.401(5) . ?
C56 C57 1.385(5) . ?
C57 C58 1.386(6) . ?
C58 C59 1.395(6) . ?
C59 C60 1.385(5) . ?
S1 C65 0.101(5) 2_656 ?
S1 F2 1.243(5) 2_656 ?
S1 F3 1.347(5) 2_656 ?
S1 F1 1.362(5) 2_656 ?
S1 O3 1.4448 . ?
S1 O4 1.4450 . ?
S1 O2 1.4452 . ?
S1 C65 1.8511 . ?
S1 S1 1.917(5) 2_656 ?
O2 F1 0.184(5) 2_656 ?
O2 C65 1.416(5) 2_656 ?
O3 F2 0.276(5) 2_656 ?
O3 C65 1.535(5) 2_656 ?
O4 F3 0.200(5) 2_656 ?
O4 C65 1.433(5) 2_656 ?
C65 F2 1.3385 . ?
C65 F3 1.3385 . ?
C65 F1 1.3386 . ?
C65 C65 1.789(5) 2_656 ?
S2 O5 1.4450 . ?
S2 O6 1.4452 . ?
S2 O7 1.4452 . ?
S2 C66 1.8512 . ?
C66 F5 1.3384 . ?
C66 F4 1.3384 . ?
C66 F6 1.3384 . ?
O1 C64 1.398(9) . ?
O1 C61 1.4136 . ?
C61 C62 1.488(10) . ?
C62 C63 1.548(10) . ?
C63 C64 1.467(10) . ?
